data_4339439
loop_
_publ_author_name
'Makarycheva-Mikhailova, Anastassiya V'
'Golenetskaya, Julia A.'
'Bokach, Nadezhda A.'
'Balova, Irina A.'
'Haukka, Matti'
'Kukushkin, Vadim Yu'

_publ_section_title
;
 PtII-mediated 1,3-dipolar cycloaddition of oxazoline N-oxides to nitriles
 as a key step to dihydrooxazolo-1,2,4-oxadiazoles.
;
_journal_issue 20
_journal_name_full 'Inorganic chemistry'
_journal_page_first 8323
_journal_page_last 8331
_journal_paper_doi 10.1021/ic701133b
_journal_volume 46
_journal_year 2007
_chemical_formula_moiety 'C24 H42 Cl2 N6 O4 Pt, 2(C D Cl3)'
_chemical_formula_sum 'C26 H42 Cl8 D2 N6 O4 Pt'
_chemical_formula_weight 985.37
_chemical_name_systematic
;
 ?
;
_space_group_IT_number 2
_symmetry_cell_setting triclinic
_symmetry_space_group_name_Hall '-P 1'
_symmetry_space_group_name_H-M 'P -1'
_atom_sites_solution_hydrogens geom
_atom_sites_solution_primary direct
_atom_sites_solution_secondary difmap
_audit_creation_method SHELXL-97
_cell_angle_alpha 81.645(5)
_cell_angle_beta 88.340(6)
_cell_angle_gamma 86.454(6)
_cell_formula_units_Z 1
_cell_length_a 9.1351(9)
_cell_length_b 9.9820(4)
_cell_length_c 10.0486(6)
_cell_measurement_reflns_used 4041
_cell_measurement_temperature 120(2)
_cell_measurement_theta_max 27.48
_cell_measurement_theta_min 1.00
_cell_volume 904.65(11)
_computing_cell_refinement 'Denzo/Scalepack (Otwinowski & Minor, 1997)'
_computing_data_collection 'Collect (Nonius BV, 1997-2000)'
_computing_data_reduction 'Denzo/Scalepack (Otwinowski & Minor, 1997)'
_computing_molecular_graphics 'Diamond v.3.1a (Crystal Impact GbR, 2005)'
_computing_publication_material 'SHELXL-97 (Sheldrick, 1997)'
_computing_structure_refinement 'SHELXL-97 (Sheldrick, 1997)'
_computing_structure_solution 'SIR2004 (Burla et al., 2005)'
_diffrn_ambient_temperature 120(2)
_diffrn_detector_area_resol_mean 9
_diffrn_measured_fraction_theta_full 0.997
_diffrn_measured_fraction_theta_max 0.997
_diffrn_measurement_device '95mm CCD camera on \k-goniostat'
_diffrn_measurement_device_type 'Nonius KappaCCD'
_diffrn_measurement_method '\f scans and \w scans with \k offset'
_diffrn_radiation_monochromator 'horizontally mounted graphite crystal'
_diffrn_radiation_source 'fine-focus sealed tube'
_diffrn_radiation_type MoK\a
_diffrn_radiation_wavelength 0.71073
_diffrn_reflns_av_R_equivalents 0.0210
_diffrn_reflns_av_sigmaI/netI 0.0173
_diffrn_reflns_limit_h_max 11
_diffrn_reflns_limit_h_min -11
_diffrn_reflns_limit_k_max 12
_diffrn_reflns_limit_k_min -12
_diffrn_reflns_limit_l_max 13
_diffrn_reflns_limit_l_min -13
_diffrn_reflns_number 18943
_diffrn_reflns_theta_full 27.50
_diffrn_reflns_theta_max 27.50
_diffrn_reflns_theta_min 2.69
_exptl_absorpt_coefficient_mu 4.510
_exptl_absorpt_correction_T_max 0.5088
_exptl_absorpt_correction_T_min 0.3983
_exptl_absorpt_correction_type multi-scan
_exptl_absorpt_process_details 'SADABS v.2.10 (Sheldrick, 2003)'
_exptl_crystal_colour yellow
_exptl_crystal_density_diffrn 1.809
_exptl_crystal_density_method 'not measured'
_exptl_crystal_description block
_exptl_crystal_F_000 488
_exptl_crystal_size_max 0.22
_exptl_crystal_size_mid 0.21
_exptl_crystal_size_min 0.15
_refine_diff_density_max 0.447
_refine_diff_density_min -0.500
_refine_diff_density_rms 0.063
_refine_ls_extinction_method none
_refine_ls_goodness_of_fit_ref 1.037
_refine_ls_hydrogen_treatment mixed
_refine_ls_matrix_type full
_refine_ls_number_parameters 212
_refine_ls_number_reflns 4132
_refine_ls_number_restraints 0
_refine_ls_restrained_S_all 1.037
_refine_ls_R_factor_all 0.0132
_refine_ls_R_factor_gt 0.0131
_refine_ls_shift/su_max 0.001
_refine_ls_shift/su_mean 0.000
_refine_ls_structure_factor_coef Fsqd
_refine_ls_weighting_details 'calc w=1/[\s^2^(Fo^2^)+(0.0141P)^2^+0.4478P] where P=(Fo^2^+2Fc^2^)/3'
_refine_ls_weighting_scheme calc
_refine_ls_wR_factor_gt 0.0301
_refine_ls_wR_factor_ref 0.0301
_reflns_number_gt 4116
_reflns_number_total 4132
_reflns_threshold_expression >2sigma(I)
_cod_data_source_file ic701133b-file001.cif
_cod_data_source_block compound_9
_cod_original_formula_sum 'C26 H42 D2 Cl8 N6 O4 Pt'
_cod_database_code 4339439

loop_
_symmetry_equiv_pos_as_xyz
'x, y, z'
'-x, -y, -z'

loop_
_atom_site_label
_atom_site_type_symbol
_atom_site_fract_x
_atom_site_fract_y
_atom_site_fract_z
_atom_site_U_iso_or_equiv
_atom_site_adp_type
_atom_site_occupancy
_atom_site_symmetry_multiplicity
_atom_site_calc_flag
_atom_site_refinement_flags
Pt1 Pt 1.0000 0.0000 0.0000 0.01105(3) Uani 1 2 d S
Cl1 Cl 1.07209(5) -0.13899(4) 0.19349(4) 0.02105(8) Uani 1 1 d .
Cl2 Cl 0.83653(5) -0.32669(5) 0.48511(4) 0.02793(9) Uani 1 1 d .
Cl3 Cl 0.86404(5) -0.51861(4) 0.72895(5) 0.02683(9) Uani 1 1 d .
Cl4 Cl 0.61510(5) -0.32511(5) 0.69628(5) 0.02981(10) Uani 1 1 d .
O1 O 0.62341(12) 0.07994(11) 0.23044(12) 0.0169(2) Uani 1 1 d .
O2 O 0.95868(12) 0.18106(11) 0.24675(11) 0.0155(2) Uani 1 1 d .
N1 N 0.82453(14) 0.07026(13) 0.10104(13) 0.0130(3) Uani 1 1 d .
N2 N 0.70283(14) 0.19666(13) 0.25441(14) 0.0148(3) Uani 1 1 d .
N3 N 0.64286(15) -0.09232(14) 0.10822(14) 0.0177(3) Uani 1 1 d .
C1 C 0.70355(17) 0.01441(15) 0.14249(15) 0.0137(3) Uani 1 1 d .
C2 C 0.76168(18) 0.17098(17) 0.39505(16) 0.0180(3) Uani 1 1 d .
C3 C 0.6701(2) 0.0801(2) 0.49424(19) 0.0289(4) Uani 1 1 d .
H3A H 0.5698 0.1203 0.4979 0.043 Uiso 1 1 calc R
H3B H 0.7129 0.0705 0.5837 0.043 Uiso 1 1 calc R
H3C H 0.6685 -0.0094 0.4653 0.043 Uiso 1 1 calc R
C4 C 0.7680(2) 0.31049(19) 0.43749(19) 0.0255(4) Uani 1 1 d .
H4A H 0.8273 0.3674 0.3718 0.038 Uiso 1 1 calc R
H4C H 0.8122 0.3016 0.5263 0.038 Uiso 1 1 calc R
H10C H 0.6684 0.3525 0.4418 0.038 Uiso 1 1 calc R
C5 C 0.91449(18) 0.10794(16) 0.37292(16) 0.0172(3) Uani 1 1 d .
H5A H 0.9810 0.1211 0.4454 0.021 Uiso 1 1 calc R
H5B H 0.9119 0.0098 0.3681 0.021 Uiso 1 1 calc R
C6 C 0.83595(16) 0.19262(15) 0.16362(16) 0.0134(3) Uani 1 1 d .
C7 C 0.84527(19) 0.31961(16) 0.06427(17) 0.0187(3) Uani 1 1 d .
H7A H 0.8454 0.3981 0.1126 0.028 Uiso 1 1 calc R
H7B H 0.7606 0.3296 0.0052 0.028 Uiso 1 1 calc R
H7C H 0.9359 0.3141 0.0102 0.028 Uiso 1 1 calc R
C10 C 0.50430(18) -0.14081(17) 0.16975(18) 0.0193(3) Uani 1 1 d .
H10A H 0.4271 -0.1278 0.1011 0.023 Uiso 1 1 calc R
H10B H 0.4729 -0.0873 0.2422 0.023 Uiso 1 1 calc R
C11 C 0.5227(2) -0.28935(18) 0.22735(19) 0.0247(4) Uani 1 1 d .
H11A H 0.4263 -0.3223 0.2600 0.030 Uiso 1 1 calc R
H11B H 0.5888 -0.3003 0.3051 0.030 Uiso 1 1 calc R
C12 C 0.5860(2) -0.37421(18) 0.1230(2) 0.0282(4) Uani 1 1 d .
H12A H 0.5135 -0.3748 0.0518 0.034 Uiso 1 1 calc R
H12B H 0.6066 -0.4689 0.1661 0.034 Uiso 1 1 calc R
C13 C 0.72706(19) -0.31696(17) 0.06028(19) 0.0230(4) Uani 1 1 d .
H13A H 0.8034 -0.3263 0.1295 0.028 Uiso 1 1 calc R
H13B H 0.7628 -0.3691 -0.0120 0.028 Uiso 1 1 calc R
C14 C 0.70090(18) -0.16913(16) 0.00270(17) 0.0180(3) Uani 1 1 d .
H14A H 0.7941 -0.1323 -0.0344 0.022 Uiso 1 1 calc R
H14B H 0.6302 -0.1602 -0.0713 0.022 Uiso 1 1 calc R
C15 C 0.80228(18) -0.35413(17) 0.66000(18) 0.0199(3) Uani 1 1 d .
D15 D 0.853(2) -0.2921(19) 0.6991(19) 0.015(4) Uiso 1 1 d .

loop_
_atom_site_aniso_label
_atom_site_aniso_U_11
_atom_site_aniso_U_22
_atom_site_aniso_U_33
_atom_site_aniso_U_23
_atom_site_aniso_U_13
_atom_site_aniso_U_12
Pt1 0.01001(4) 0.01097(4) 0.01205(5) -0.00214(3) 0.00220(3) 0.00052(3)
Cl1 0.0265(2) 0.01967(19) 0.01501(19) 0.00021(15) 0.00058(15) 0.00744(15)
Cl2 0.0283(2) 0.0358(2) 0.0197(2) -0.00261(18) -0.00128(17) -0.00511(18)
Cl3 0.0306(2) 0.0230(2) 0.0261(2) -0.00224(17) -0.00297(18) 0.00213(17)
Cl4 0.0185(2) 0.0349(2) 0.0370(3) -0.0095(2) 0.00275(18) 0.00000(17)
O1 0.0123(5) 0.0205(6) 0.0209(6) -0.0128(5) 0.0048(4) -0.0051(4)
O2 0.0120(5) 0.0172(5) 0.0174(6) -0.0024(4) -0.0006(4) -0.0023(4)
N1 0.0121(6) 0.0125(6) 0.0147(7) -0.0034(5) 0.0002(5) 0.0002(5)
N2 0.0137(6) 0.0151(6) 0.0176(7) -0.0077(5) 0.0020(5) -0.0043(5)
N3 0.0164(7) 0.0201(7) 0.0189(7) -0.0095(5) 0.0074(5) -0.0065(5)
C1 0.0136(7) 0.0159(7) 0.0115(7) -0.0024(6) -0.0002(6) 0.0013(6)
C2 0.0179(8) 0.0237(8) 0.0142(8) -0.0073(6) 0.0019(6) -0.0055(6)
C3 0.0269(9) 0.0427(11) 0.0179(9) -0.0030(8) 0.0049(7) -0.0133(8)
C4 0.0222(9) 0.0301(9) 0.0284(10) -0.0184(8) -0.0001(7) -0.0014(7)
C5 0.0191(8) 0.0176(8) 0.0153(8) -0.0019(6) -0.0023(6) -0.0033(6)
C6 0.0123(7) 0.0132(7) 0.0152(8) -0.0041(6) 0.0010(6) 0.0008(5)
C7 0.0221(8) 0.0137(7) 0.0198(8) -0.0020(6) 0.0022(7) 0.0004(6)
C10 0.0141(8) 0.0235(8) 0.0223(9) -0.0086(7) 0.0045(6) -0.0068(6)
C11 0.0202(8) 0.0284(9) 0.0247(9) 0.0010(7) 0.0024(7) -0.0070(7)
C12 0.0257(9) 0.0171(8) 0.0411(12) -0.0013(8) 0.0052(8) -0.0043(7)
C13 0.0193(8) 0.0198(8) 0.0301(10) -0.0057(7) 0.0031(7) 0.0001(6)
C14 0.0195(8) 0.0174(8) 0.0191(8) -0.0091(6) 0.0047(6) -0.0041(6)
C15 0.0179(8) 0.0223(8) 0.0206(9) -0.0050(7) -0.0016(7) -0.0042(6)

loop_
_atom_type_symbol
_atom_type_description
_atom_type_scat_dispersion_real
_atom_type_scat_dispersion_imag
_atom_type_scat_source
C C 0.0033 0.0016 'International Tables Vol C Tables 4.2.6.8 and 6.1.1.4'
D D 0.0000 0.0000 'International Tables Vol C Tables 4.2.6.8 and 6.1.1.4'
H H 0.0000 0.0000 'International Tables Vol C Tables 4.2.6.8 and 6.1.1.4'
N N 0.0061 0.0033 'International Tables Vol C Tables 4.2.6.8 and 6.1.1.4'
O O 0.0106 0.0060 'International Tables Vol C Tables 4.2.6.8 and 6.1.1.4'
Cl Cl 0.1484 0.1585 'International Tables Vol C Tables 4.2.6.8 and 6.1.1.4'
Pt Pt -1.7033 8.3905 'International Tables Vol C Tables 4.2.6.8 and 6.1.1.4'

loop_
_geom_angle_atom_site_label_1
_geom_angle_atom_site_label_2
_geom_angle_atom_site_label_3
_geom_angle
_geom_angle_site_symmetry_1
_geom_angle_site_symmetry_3
_geom_angle_publ_flag
N1 Pt1 N1 179.998(1) 2_755 . ?
N1 Pt1 Cl1 90.42(4) 2_755 . ?
N1 Pt1 Cl1 89.58(4) . . yes
N1 Pt1 Cl1 89.58(4) 2_755 2_755 ?
N1 Pt1 Cl1 90.42(4) . 2_755 ?
Cl1 Pt1 Cl1 180.0 . 2_755 ?
C1 O1 N2 107.92(11) . . ?
C6 O2 C5 106.32(11) . . ?
C1 N1 C6 108.95(12) . . ?
C1 N1 Pt1 131.02(11) . . ?
C6 N1 Pt1 118.98(9) . . ?
O1 N2 C6 104.10(10) . . ?
O1 N2 C2 109.13(11) . . yes
C6 N2 C2 104.97(12) . . ?
C1 N3 C14 124.33(13) . . ?
C1 N3 C10 122.16(13) . . ?
C14 N3 C10 113.45(13) . . ?
N1 C1 N3 130.77(14) . . ?
N1 C1 O1 114.43(13) . . ?
N3 C1 O1 114.72(13) . . ?
N2 C2 C3 114.07(14) . . ?
N2 C2 C5 102.28(12) . . ?
C3 C2 C5 112.46(15) . . ?
N2 C2 C4 105.21(14) . . ?
C3 C2 C4 110.99(15) . . ?
C5 C2 C4 111.34(14) . . ?
C2 C3 H3A 109.5 . . ?
C2 C3 H3B 109.5 . . ?
H3A C3 H3B 109.5 . . ?
C2 C3 H3C 109.5 . . ?
H3A C3 H3C 109.5 . . ?
H3B C3 H3C 109.5 . . ?
C2 C4 H4A 109.5 . . ?
C2 C4 H4C 109.5 . . ?
H4A C4 H4C 109.5 . . ?
C2 C4 H10C 109.5 . . ?
H4A C4 H10C 109.5 . . ?
H4C C4 H10C 109.5 . . ?
O2 C5 C2 102.56(13) . . ?
O2 C5 H5A 111.3 . . ?
C2 C5 H5A 111.3 . . ?
O2 C5 H5B 111.3 . . ?
C2 C5 H5B 111.3 . . ?
H5A C5 H5B 109.2 . . ?
O2 C6 N1 111.25(12) . . ?
O2 C6 C7 108.14(13) . . ?
N1 C6 C7 113.67(13) . . ?
O2 C6 N2 106.64(12) . . yes
N1 C6 N2 104.52(11) . . ?
C7 C6 N2 112.41(12) . . ?
C6 C7 H7A 109.5 . . ?
C6 C7 H7B 109.5 . . ?
H7A C7 H7B 109.5 . . ?
C6 C7 H7C 109.5 . . ?
H7A C7 H7C 109.5 . . ?
H7B C7 H7C 109.5 . . ?
N3 C10 C11 110.57(14) . . ?
N3 C10 H10A 109.5 . . ?
C11 C10 H10A 109.5 . . ?
N3 C10 H10B 109.5 . . ?
C11 C10 H10B 109.5 . . ?
H10A C10 H10B 108.1 . . ?
C10 C11 C12 111.51(15) . . ?
C10 C11 H11A 109.3 . . ?
C12 C11 H11A 109.3 . . ?
C10 C11 H11B 109.3 . . ?
C12 C11 H11B 109.3 . . ?
H11A C11 H11B 108.0 . . ?
C11 C12 C13 110.59(15) . . ?
C11 C12 H12A 109.5 . . ?
C13 C12 H12A 109.5 . . ?
C11 C12 H12B 109.5 . . ?
C13 C12 H12B 109.5 . . ?
H12A C12 H12B 108.1 . . ?
C14 C13 C12 110.54(14) . . ?
C14 C13 H13A 109.5 . . ?
C12 C13 H13A 109.5 . . ?
C14 C13 H13B 109.5 . . ?
C12 C13 H13B 109.5 . . ?
H13A C13 H13B 108.1 . . ?
N3 C14 C13 109.77(14) . . ?
N3 C14 H14A 109.7 . . ?
C13 C14 H14A 109.7 . . ?
N3 C14 H14B 109.7 . . ?
C13 C14 H14B 109.7 . . ?
H14A C14 H14B 108.2 . . ?
D15 C15 Cl3 108.6(11) . . ?
D15 C15 Cl4 107.6(11) . . ?
Cl3 C15 Cl4 110.78(9) . . ?
D15 C15 Cl2 108.4(11) . . ?
Cl3 C15 Cl2 110.66(9) . . ?
Cl4 C15 Cl2 110.65(10) . . ?

loop_
_geom_bond_atom_site_label_1
_geom_bond_atom_site_label_2
_geom_bond_distance
_geom_bond_site_symmetry_2
_geom_bond_publ_flag
Pt1 N1 2.0164(12) 2_755 ?
Pt1 N1 2.0164(12) . yes
Pt1 Cl1 2.3057(4) . yes
Pt1 Cl1 2.3057(4) 2_755 ?
Cl2 C15 1.7608(18) . ?
Cl3 C15 1.7525(18) . ?
Cl4 C15 1.7533(17) . ?
O1 C1 1.3476(18) . ?
O1 N2 1.4622(16) . yes
O2 C6 1.4065(19) . yes
O2 C5 1.4286(19) . ?
N1 C1 1.299(2) . yes
N1 C6 1.4632(19) . yes
N2 C6 1.5011(19) . ?
N2 C2 1.508(2) . yes
N3 C1 1.324(2) . ?
N3 C14 1.465(2) . ?
N3 C10 1.470(2) . ?
C2 C3 1.516(2) . ?
C2 C5 1.519(2) . ?
C2 C4 1.519(2) . ?
C3 H3A 0.9800 . ?
C3 H3B 0.9800 . ?
C3 H3C 0.9800 . ?
C4 H4A 0.9800 . ?
C4 H4C 0.9800 . ?
C4 H10C 0.9800 . ?
C5 H5A 0.9900 . ?
C5 H5B 0.9900 . ?
C6 C7 1.500(2) . ?
C7 H7A 0.9800 . ?
C7 H7B 0.9800 . ?
C7 H7C 0.9800 . ?
C10 C11 1.512(2) . ?
C10 H10A 0.9900 . ?
C10 H10B 0.9900 . ?
C11 C12 1.521(3) . ?
C11 H11A 0.9900 . ?
C11 H11B 0.9900 . ?
C12 C13 1.524(2) . ?
C12 H12A 0.9900 . ?
C12 H12B 0.9900 . ?
C13 C14 1.512(2) . ?
C13 H13A 0.9900 . ?
C13 H13B 0.9900 . ?
C14 H14A 0.9900 . ?
C14 H14B 0.9900 . ?
C15 D15 0.934(19) . ?
